data_4101736
loop_
_publ_author_name
'Liao, Xuebin'
'Weng, Zhiqiang'
'Hartwig, John F.'

_publ_contact_author
; 
Scott R. Wilson 
University of Illinois 
School of Chemical Sciences, Box 59-1 
505 South Mathews Avenue 
Urbana, Illinois  61801 
USA 
;
_publ_contact_author_email srwilson@uiuc.edu
_publ_contact_author_fax '1  217 244 8068'
_publ_contact_author_phone '1  217 244 1708'
_publ_section_title
;
 Enantioselective alpha-arylation of ketones with aryl triflates catalyzed
 by difluorphos complexes of palladium and nickel.
;
_journal_issue 1
_journal_name_full 'Journal of the American Chemical Society'
_journal_page_first 195
_journal_page_last 200
_journal_paper_doi 10.1021/ja074453g
_journal_volume 130
_journal_year 2008
_chemical_absolute_configuration ad
_chemical_formula_moiety 'C18 H17 I O3'
_chemical_formula_sum 'C18 H17 I O3'
_chemical_formula_weight 408.22
_chemical_name_systematic
; 
? 
;
_space_group_IT_number 4
_symmetry_cell_setting monoclinic
_symmetry_space_group_name_Hall 'P 2yb'
_symmetry_space_group_name_H-M 'P 1 21 1'
_atom_sites_solution_hydrogens geom
_atom_sites_solution_primary direct
_atom_sites_solution_secondary difmap
_audit_creation_method SHELXL-97
_audit_update_record
; 
2007-09-20   text and data added, srw 
;
_cell_angle_alpha 90.00
_cell_angle_beta 92.098(11)
_cell_angle_gamma 90.00
_cell_formula_units_Z 2
_cell_length_a 9.698(7)
_cell_length_b 7.153(5)
_cell_length_c 11.571(7)
_cell_measurement_reflns_used 972
_cell_measurement_temperature 193(2)
_cell_measurement_theta_max 20.29
_cell_measurement_theta_min 2.69
_cell_volume 802.1(9)
_computing_cell_refinement 'SAINT V7.23A (Bruker, 2005)'
_computing_data_collection 'SMART V5.625 (Bruker, 2001)'
_computing_data_reduction
; 
SAINT V7.23A, XPREP V2005/2, SADABS V2007/4, TWINABS V2007/5 
(Bruker, 2005 & 2007) 
;
_computing_molecular_graphics 'SHELXTL V6.12 (Bruker, 2005)'
_computing_publication_material 'XCIF V6.12 (Bruker, 2005)'
_computing_structure_refinement 'SHELXTL V6.12 (Bruker, 2005)'
_computing_structure_solution 'SHELXTL V6.12 (Bruker, 2005)'
_diffrn_ambient_temperature 193(2)
_diffrn_measured_fraction_theta_full 0.986
_diffrn_measured_fraction_theta_max 0.986
_diffrn_measurement_device 'Siemens Platform/CCD'
_diffrn_measurement_method 'profile data from \w scans'
_diffrn_radiation_monochromator graphite
_diffrn_radiation_source 'normal-focus sealed tube'
_diffrn_radiation_type MoK\a
_diffrn_radiation_wavelength 0.71073
_diffrn_radiation_wavelength_id g64vas
_diffrn_reflns_av_R_equivalents 0.0900
_diffrn_reflns_av_sigmaI/netI 0.1529
_diffrn_reflns_limit_h_max 11
_diffrn_reflns_limit_h_min -11
_diffrn_reflns_limit_k_max 8
_diffrn_reflns_limit_k_min -6
_diffrn_reflns_limit_l_max 13
_diffrn_reflns_limit_l_min -9
_diffrn_reflns_number 4333
_diffrn_reflns_theta_full 25.43
_diffrn_reflns_theta_max 25.43
_diffrn_reflns_theta_min 1.76
_diffrn_standards_decay_% 5.1
_diffrn_standards_interval_time 609
_diffrn_standards_number 70
_exptl_absorpt_coefficient_mu 2.006
_exptl_absorpt_correction_T_max 0.9590
_exptl_absorpt_correction_T_min 0.6784
_exptl_absorpt_correction_type integration
_exptl_absorpt_process_details 'SHELXTL/XPREP V2005/2 (Bruker, 2005)'
_exptl_crystal_colour colorless
_exptl_crystal_density_diffrn 1.690
_exptl_crystal_density_method 'not measured'
_exptl_crystal_description platy
_exptl_crystal_F_000 404
_exptl_crystal_id g64vas
_exptl_crystal_preparation
; 
The data crystal was mounted using oil (Parantone-N, Exxon) to a 
0.3 mm cryo-loop (Hampton Research) with the (-1 0 1) scattering 
planes roughly normal to the spindle axis. 
;
_exptl_crystal_size_max 0.32
_exptl_crystal_size_mid 0.06
_exptl_crystal_size_min 0.02
_refine_diff_density_max 1.317
_refine_diff_density_min -1.732
_refine_diff_density_rms 0.179
_refine_ls_abs_structure_details 'Flack (1983),  701 Friedels'
_refine_ls_abs_structure_Flack 0.01(7)
_refine_ls_extinction_method none
_refine_ls_goodness_of_fit_ref 0.872
_refine_ls_hydrogen_treatment noref
_refine_ls_matrix_type full
_refine_ls_number_parameters 201
_refine_ls_number_reflns 2289
_refine_ls_number_restraints 1
_refine_ls_restrained_S_all 0.872
_refine_ls_R_factor_all 0.1076
_refine_ls_R_factor_gt 0.0533
_refine_ls_shift/su_max 0.000
_refine_ls_shift/su_mean 0.000
_refine_ls_structure_factor_coef Fsqd
_refine_ls_weighting_details 'calc w=1/[\s^2^(Fo^2^)+(0.0774P)^2^+0.0000P] where P=(Fo^2^+2Fc^2^)/3'
_refine_ls_weighting_scheme calc
_refine_ls_wR_factor_gt 0.1191
_refine_ls_wR_factor_ref 0.1406
_reflns_number_gt 1287
_reflns_number_total 2289
_reflns_threshold_expression >2sigma(I)
_cod_data_source_file ja074453gsi20071014_062742.cif
_cod_data_source_block iodocompoundB
_cod_depositor_comments
;
The following automatic conversions were performed:

'_symmetry_cell_setting' value 'Monoclinic' changed to 'monoclinic'
according to the built-in table from CIF Core dictionary named
'cif_core.dic' version 2.4.1 from 2010-06-29.

Automatic conversion script
Id: cif_fix_values 1673 2011-04-08 12:14:43Z adriana 
;
_cod_original_cell_volume 802.2(9)
_cod_original_sg_symbol_Hall 'P 2yb '
_cod_original_sg_symbol_H-M 'P 21   '
_cod_database_code 4101736

loop_
_symmetry_equiv_pos_as_xyz
'x, y, z'
'-x, y+1/2, -z'

loop_
_atom_site_label
_atom_site_type_symbol
_atom_site_fract_x
_atom_site_fract_y
_atom_site_fract_z
_atom_site_U_iso_or_equiv
_atom_site_adp_type
_atom_site_occupancy
_atom_site_symmetry_multiplicity
_atom_site_calc_flag
_atom_site_refinement_flags
_atom_site_disorder_assembly
_atom_site_disorder_group
C1 C 0.0772(11) 0.675(3) 0.8127(9) 0.031(5) Uani 1 1 d . . .
C2 C -0.0606(12) 0.659(2) 0.8449(10) 0.034(6) Uani 1 1 d . . .
H2 H -0.1341 0.6585 0.7884 0.041 Uiso 1 1 calc R . .
C3 C -0.0859(13) 0.6459(16) 0.9618(11) 0.033(4) Uani 1 1 d . . .
C4 C 0.0190(13) 0.6472(16) 1.0437(10) 0.025(4) Uani 1 1 d . . .
C5 C 0.1554(13) 0.6561(17) 1.0088(10) 0.028(4) Uani 1 1 d . . .
H5 H 0.2282 0.6522 1.0659 0.034 Uiso 1 1 calc R . .
C6 C 0.1878(12) 0.671(2) 0.8919(9) 0.025(4) Uani 1 1 d . . .
C7 C 0.3397(12) 0.679(4) 0.8596(10) 0.034(5) Uani 1 1 d . . .
C8 C 0.369(2) 0.840(3) 0.7861(18) 0.041(6) Uani 1 1 d . . .
C9 C 0.4858(15) 0.826(2) 0.7026(12) 0.027(4) Uani 1 1 d . . .
C10 C 0.5097(15) 0.981(2) 0.6320(11) 0.045(4) Uani 1 1 d . . .
H10 H 0.4525 1.0887 0.6348 0.054 Uiso 1 1 calc R . .
C11 C 0.6209(14) 0.973(3) 0.5569(12) 0.049(5) Uani 1 1 d . . .
H11 H 0.6472 1.0803 0.5145 0.058 Uiso 1 1 calc R . .
C12 C 0.6894(16) 0.809(3) 0.5465(14) 0.049(5) Uani 1 1 d . . .
H12 H 0.7604 0.8019 0.4922 0.058 Uiso 1 1 calc R . .
C13 C 0.6619(14) 0.659(2) 0.6086(11) 0.035(5) Uani 1 1 d . . .
H13 H 0.7125 0.5476 0.5970 0.042 Uiso 1 1 calc R . .
C14 C 0.5601(14) 0.662(2) 0.6905(11) 0.026(4) Uani 1 1 d . . .
C15 C 0.5268(15) 0.489(2) 0.7573(13) 0.036(4) Uani 1 1 d . . .
H15A H 0.5919 0.4776 0.8249 0.043 Uiso 1 1 calc R . .
H15B H 0.5389 0.3779 0.7076 0.043 Uiso 1 1 calc R . .
C16 C 0.378(2) 0.493(3) 0.7992(18) 0.037(5) Uani 1 1 d . . .
H16A H 0.3662 0.3881 0.8541 0.045 Uiso 1 1 calc R . .
H16B H 0.3137 0.4720 0.7322 0.045 Uiso 1 1 calc R . .
C17 C 0.0818(15) 0.657(3) 1.2439(10) 0.054(7) Uani 1 1 d . . .
H17A H 0.0376 0.6602 1.3187 0.081 Uiso 1 1 calc R . .
H17B H 0.1338 0.7728 1.2334 0.081 Uiso 1 1 calc R . .
H17C H 0.1448 0.5499 1.2419 0.081 Uiso 1 1 calc R . .
C18 C 0.4345(10) 0.701(4) 0.9686(8) 0.031(3) Uani 1 1 d . . .
H18A H 0.5302 0.7157 0.9458 0.047 Uiso 1 1 calc R . .
H18B H 0.4272 0.5890 1.0171 0.047 Uiso 1 1 calc R . .
H18C H 0.4065 0.8109 1.0122 0.047 Uiso 1 1 calc R . .
I1 I 0.09805(8) 0.7044(2) 0.63230(6) 0.0490(3) Uani 1 1 d . . .
O1 O -0.2210(9) 0.6309(13) 0.9921(8) 0.045(3) Uani 1 1 d . . .
H2A H -0.2243 0.5836 1.0584 0.068 Uiso 1 1 calc R . .
O2 O -0.0195(9) 0.6394(12) 1.1549(7) 0.038(3) Uani 1 1 d . . .
O3 O 0.3229(11) 0.9924(17) 0.8039(10) 0.042(3) Uani 1 1 d . . .

loop_
_atom_site_aniso_label
_atom_site_aniso_U_11
_atom_site_aniso_U_22
_atom_site_aniso_U_33
_atom_site_aniso_U_23
_atom_site_aniso_U_13
_atom_site_aniso_U_12
C1 0.013(5) 0.052(15) 0.028(6) -0.006(9) -0.002(5) 0.009(9)
C2 0.009(6) 0.063(18) 0.032(6) -0.001(7) 0.002(5) 0.005(7)
C3 0.026(7) 0.017(11) 0.058(8) 0.005(6) 0.025(7) 0.002(6)
C4 0.019(7) 0.025(11) 0.032(6) 0.000(6) 0.002(5) -0.001(6)
C5 0.021(6) 0.026(13) 0.040(7) 0.001(6) 0.012(5) 0.003(6)
C6 0.021(6) 0.019(13) 0.036(6) -0.007(7) 0.005(5) 0.000(7)
C7 0.016(5) 0.056(15) 0.030(6) 0.000(11) 0.011(5) 0.003(10)
C8 0.021(11) 0.055(15) 0.048(12) 0.003(10) 0.013(9) 0.018(10)
C9 0.019(8) 0.030(10) 0.031(9) 0.012(7) -0.002(7) 0.003(7)
C10 0.032(9) 0.068(13) 0.036(8) 0.013(8) 0.009(7) 0.009(8)
C11 0.019(8) 0.087(15) 0.040(9) 0.031(9) 0.007(7) -0.003(9)
C12 0.016(9) 0.082(15) 0.048(11) 0.012(10) -0.002(8) 0.008(9)
C13 0.020(7) 0.047(17) 0.038(8) 0.001(8) 0.000(6) 0.010(8)
C14 0.022(7) 0.015(13) 0.042(7) -0.007(7) 0.003(6) -0.004(7)
C15 0.019(8) 0.044(11) 0.045(9) -0.005(8) 0.014(7) 0.002(7)
C16 0.024(11) 0.053(15) 0.034(11) -0.008(11) -0.002(9) 0.010(10)
C17 0.041(8) 0.09(2) 0.029(7) 0.010(9) -0.002(6) -0.009(10)
C18 0.015(5) 0.040(8) 0.039(6) -0.007(15) 0.008(5) 0.008(13)
I1 0.0256(4) 0.0856(7) 0.0361(4) -0.0021(11) 0.0074(3) 0.0056(10)
O1 0.012(4) 0.072(10) 0.053(5) 0.005(5) 0.016(4) -0.006(4)
O2 0.023(5) 0.059(9) 0.032(4) 0.008(4) 0.010(4) -0.002(4)
O3 0.020(6) 0.045(8) 0.063(7) 0.008(6) 0.015(6) -0.003(5)

loop_
_atom_type_symbol
_atom_type_description
_atom_type_scat_dispersion_real
_atom_type_scat_dispersion_imag
_atom_type_scat_source
C C 0.0033 0.0016 'International Tables Vol C Tables 4.2.6.8 and 6.1.1.4'
H H 0.0000 0.0000 'International Tables Vol C Tables 4.2.6.8 and 6.1.1.4'
O O 0.0106 0.0060 'International Tables Vol C Tables 4.2.6.8 and 6.1.1.4'
I I -0.4742 1.8119 'International Tables Vol C Tables 4.2.6.8 and 6.1.1.4'

loop_
_exptl_crystal_face_index_h
_exptl_crystal_face_index_k
_exptl_crystal_face_index_l
_exptl_crystal_face_perp_dist
0.00 1.00 0.00 0.1600
0.00 -1.00 0.00 0.1600
-1.00 0.00 1.00 0.0300
1.00 0.00 -1.00 0.0300
0.00 0.00 1.00 0.0100
0.00 0.00 -1.00 0.0100

loop_
_geom_angle_atom_site_label_1
_geom_angle_atom_site_label_2
_geom_angle_atom_site_label_3
_geom_angle
_geom_angle_site_symmetry_1
_geom_angle_site_symmetry_3
_geom_angle_publ_flag
C6 C1 C2 123.0(10) . . ?
C6 C1 I1 123.7(8) . . ?
C2 C1 I1 113.3(8) . . ?
C3 C2 C1 117.9(11) . . ?
C3 C2 H2 121.0 . . ?
C1 C2 H2 121.0 . . ?
C4 C3 O1 121.2(11) . . ?
C4 C3 C2 121.5(11) . . ?
O1 C3 C2 117.3(12) . . ?
O2 C4 C3 115.8(10) . . ?
O2 C4 C5 124.9(11) . . ?
C3 C4 C5 119.3(11) . . ?
C4 C5 C6 122.0(11) . . ?
C4 C5 H5 119.0 . . ?
C6 C5 H5 119.0 . . ?
C1 C6 C5 116.3(10) . . ?
C1 C6 C7 124.4(10) . . ?
C5 C6 C7 119.3(10) . . ?
C8 C7 C6 112.3(17) . . ?
C8 C7 C18 105.9(18) . . ?
C6 C7 C18 110.7(9) . . ?
C8 C7 C16 111.0(12) . . ?
C6 C7 C16 108.9(18) . . ?
C18 C7 C16 107.9(16) . . ?
O3 C8 C7 122.3(18) . . ?
O3 C8 C9 117.5(19) . . ?
C7 C8 C9 118.7(17) . . ?
C14 C9 C10 120.9(13) . . ?
C14 C9 C8 121.6(15) . . ?
C10 C9 C8 117.4(15) . . ?
C9 C10 C11 118.2(15) . . ?
C9 C10 H10 120.9 . . ?
C11 C10 H10 120.9 . . ?
C12 C11 C10 118.6(15) . . ?
C12 C11 H11 120.7 . . ?
C10 C11 H11 120.7 . . ?
C13 C12 C11 123.0(14) . . ?
C13 C12 H12 118.5 . . ?
C11 C12 H12 118.5 . . ?
C12 C13 C14 121.3(15) . . ?
C12 C13 H13 119.4 . . ?
C14 C13 H13 119.4 . . ?
C9 C14 C13 117.7(14) . . ?
C9 C14 C15 121.6(12) . . ?
C13 C14 C15 120.6(14) . . ?
C14 C15 C16 111.7(15) . . ?
C14 C15 H15A 109.3 . . ?
C16 C15 H15A 109.3 . . ?
C14 C15 H15B 109.3 . . ?
C16 C15 H15B 109.3 . . ?
H15A C15 H15B 107.9 . . ?
C15 C16 C7 113.5(16) . . ?
C15 C16 H16A 108.9 . . ?
C7 C16 H16A 108.9 . . ?
C15 C16 H16B 108.9 . . ?
C7 C16 H16B 108.9 . . ?
H16A C16 H16B 107.7 . . ?
O2 C17 H17A 109.5 . . ?
O2 C17 H17B 109.5 . . ?
H17A C17 H17B 109.5 . . ?
O2 C17 H17C 109.5 . . ?
H17A C17 H17C 109.5 . . ?
H17B C17 H17C 109.5 . . ?
C7 C18 H18A 109.5 . . ?
C7 C18 H18B 109.5 . . ?
H18A C18 H18B 109.5 . . ?
C7 C18 H18C 109.5 . . ?
H18A C18 H18C 109.5 . . ?
H18B C18 H18C 109.5 . . ?
C3 O1 H2A 109.5 . . ?
C4 O2 C17 119.0(10) . . ?

loop_
_geom_bond_atom_site_label_1
_geom_bond_atom_site_label_2
_geom_bond_distance
_geom_bond_site_symmetry_2
_geom_bond_publ_flag
C1 C6 1.386(15) . ?
C1 C2 1.405(16) . ?
C1 I1 2.115(11) . ?
C2 C3 1.387(16) . ?
C2 H2 0.9500 . ?
C3 C4 1.365(17) . ?
C3 O1 1.372(15) . ?
C4 O2 1.354(13) . ?
C4 C5 1.399(17) . ?
C5 C6 1.404(14) . ?
C5 H5 0.9500 . ?
C6 C7 1.535(15) . ?
C7 C8 1.47(3) . ?
C7 C18 1.541(15) . ?
C7 C16 1.56(3) . ?
C8 O3 1.20(2) . ?
C8 C9 1.52(2) . ?
C9 C14 1.38(2) . ?
C9 C10 1.402(19) . ?
C10 C11 1.412(19) . ?
C10 H10 0.9500 . ?
C11 C12 1.35(2) . ?
C11 H11 0.9500 . ?
C12 C13 1.32(2) . ?
C12 H12 0.9500 . ?
C13 C14 1.394(19) . ?
C13 H13 0.9500 . ?
C14 C15 1.50(2) . ?
C15 C16 1.54(2) . ?
C15 H15A 0.9900 . ?
C15 H15B 0.9900 . ?
C16 H16A 0.9900 . ?
C16 H16B 0.9900 . ?
C17 O2 1.403(14) . ?
C17 H17A 0.9800 . ?
C17 H17B 0.9800 . ?
C17 H17C 0.9800 . ?
C18 H18A 0.9800 . ?
C18 H18B 0.9800 . ?
C18 H18C 0.9800 . ?
O1 H2A 0.8400 . ?

loop_
_geom_hbond_atom_site_label_D
_geom_hbond_atom_site_label_H
_geom_hbond_atom_site_label_A
_geom_hbond_distance_DH
_geom_hbond_distance_HA
_geom_hbond_distance_DA
_geom_hbond_angle_DHA
_geom_hbond_site_symmetry_A
O1 H2A O3 0.84 2.00 2.776(14) 153.5 2_547

loop_
_geom_torsion_atom_site_label_1
_geom_torsion_atom_site_label_2
_geom_torsion_atom_site_label_3
_geom_torsion_atom_site_label_4
_geom_torsion
_geom_torsion_site_symmetry_1
_geom_torsion_site_symmetry_2
_geom_torsion_site_symmetry_3
_geom_torsion_site_symmetry_4
_geom_torsion_publ_flag
C6 C1 C2 C3 2(3) . . . . ?
I1 C1 C2 C3 -177.8(11) . . . . ?
C1 C2 C3 C4 0(2) . . . . ?
C1 C2 C3 O1 -179.9(16) . . . . ?
O1 C3 C4 O2 -2.2(16) . . . . ?
C2 C3 C4 O2 177.9(12) . . . . ?
O1 C3 C4 C5 177.8(11) . . . . ?
C2 C3 C4 C5 -2.1(19) . . . . ?
O2 C4 C5 C6 -177.6(12) . . . . ?
C3 C4 C5 C6 2.4(19) . . . . ?
C2 C1 C6 C5 -2(3) . . . . ?
I1 C1 C6 C5 178.0(12) . . . . ?
C2 C1 C6 C7 178(2) . . . . ?
I1 C1 C6 C7 -3(3) . . . . ?
C4 C5 C6 C1 0(2) . . . . ?
C4 C5 C6 C7 -179.8(17) . . . . ?
C1 C6 C7 C8 54(3) . . . . ?
C5 C6 C7 C8 -127.1(15) . . . . ?
C1 C6 C7 C18 172(2) . . . . ?
C5 C6 C7 C18 -9(3) . . . . ?
C1 C6 C7 C16 -70(2) . . . . ?
C5 C6 C7 C16 109.5(16) . . . . ?
C6 C7 C8 O3 43(3) . . . . ?
C18 C7 C8 O3 -78(2) . . . . ?
C16 C7 C8 O3 165(2) . . . . ?
C6 C7 C8 C9 -151.8(15) . . . . ?
C18 C7 C8 C9 87(2) . . . . ?
C16 C7 C8 C9 -29.6(19) . . . . ?
O3 C8 C9 C14 169.5(16) . . . . ?
C7 C8 C9 C14 3(3) . . . . ?
O3 C8 C9 C10 -15(3) . . . . ?
C7 C8 C9 C10 178.9(15) . . . . ?
C14 C9 C10 C11 -7(2) . . . . ?
C8 C9 C10 C11 177.8(15) . . . . ?
C9 C10 C11 C12 7(2) . . . . ?
C10 C11 C12 C13 -4(2) . . . . ?
C11 C12 C13 C14 -1(3) . . . . ?
C10 C9 C14 C13 2(2) . . . . ?
C8 C9 C14 C13 177.5(15) . . . . ?
C10 C9 C14 C15 -174.1(14) . . . . ?
C8 C9 C14 C15 1(3) . . . . ?
C12 C13 C14 C9 2(2) . . . . ?
C12 C13 C14 C15 177.9(14) . . . . ?
C9 C14 C15 C16 21(2) . . . . ?
C13 C14 C15 C16 -154.5(14) . . . . ?
C14 C15 C16 C7 -49(2) . . . . ?
C8 C7 C16 C15 52.9(18) . . . . ?
C6 C7 C16 C15 177.1(14) . . . . ?
C18 C7 C16 C15 -63(2) . . . . ?
C3 C4 O2 C17 -174.4(13) . . . . ?
C5 C4 O2 C17 5.6(19) . . . . ?

loop_
_cod_related_entry_id
_cod_related_entry_database
_cod_related_entry_code
1 ChemSpider 30660062
